data_4114757
loop_
_publ_author_name
'Seiji Komeda'
'Martin Lutz'
'Anthony L. Spek'
'Yasuyuki Yamanaka'
'Takaji Sato'
'Masahiko Chikuma'
'Jan Reedijk'

_publ_contact_author_address
; Bijvoet Center for Biomolecular Research
  Dep. Crystal and Structural Chemistry
  Utrecht University
  Padualaan 8
  3584 CH Utrecht
  The Netherlands
;
_publ_contact_author_email m.lutz@chem.uu.nl
_publ_contact_author_fax '[+31] 30 2533940'
_publ_contact_author_name 'Martin Lutz'
_publ_contact_author_phone '[+31] 30 2533902'
_publ_section_title
;
 A Novel Isomerization on Interaction of Antitumor-Active Azole-Bridged
 Dinuclear Platinum(II) Complexes with 9-Ethylguanine. Platinum(II) Atom
 Migration from N2 to N3 on 1,2,3-Triazole
;
_journal_name_full 'Journal of the American Chemical Society'
_journal_page_first 4738
_journal_page_last 4746
_journal_paper_doi 10.1021/ja0168559
_journal_volume 124
_journal_year 2002
_chemical_formula_moiety 'C8 H19 N7 O Pt2, (N O3)2'
_chemical_formula_sum 'C8 H19 N9 O7 Pt2'
_chemical_formula_weight 743.50
_chemical_name_systematic
; 
 ? 
;
_space_group_IT_number 29
_symmetry_cell_setting orthorhombic
_symmetry_space_group_name_Hall 'P 2c -2ac'
_symmetry_space_group_name_H-M 'P c a 21'
_atom_sites_solution_hydrogens geom
_atom_sites_solution_primary heavy
_atom_sites_solution_secondary difmap
_audit_creation_method SHELXL-97
_cell_angle_alpha 90.00
_cell_angle_beta 90.00
_cell_angle_gamma 90.00
_cell_formula_units_Z 4
_cell_length_a 12.6313(2)
_cell_length_b 20.5633(2)
_cell_length_c 7.03900(10)
_cell_measurement_temperature 150(2)
_cell_volume 1828.32(4)
_computing_cell_refinement 'Denzo 1.11.0'
_computing_data_collection 'Nonius COLLECT'
_computing_data_reduction 'Denzo 1.11.0'
_computing_structure_refinement 'SHELXL-97 (Sheldrick, 1997)'
_computing_structure_solution 'DIRDIF-97 (Beurskens et al., 1997)'
_diffrn_ambient_temperature 150(2)
_diffrn_measured_fraction_theta_full 0.997
_diffrn_measured_fraction_theta_max 0.997
_diffrn_measurement_device_type 'Nonius KappaCCD'
_diffrn_radiation_monochromator graphite
_diffrn_radiation_source 'rotating anode'
_diffrn_radiation_type MoK\a
_diffrn_radiation_wavelength 0.71073
_diffrn_reflns_av_R_equivalents 0.0961
_diffrn_reflns_av_sigmaI/netI 0.0301
_diffrn_reflns_limit_h_max 16
_diffrn_reflns_limit_h_min -16
_diffrn_reflns_limit_k_max 26
_diffrn_reflns_limit_k_min -26
_diffrn_reflns_limit_l_max 9
_diffrn_reflns_limit_l_min -9
_diffrn_reflns_number 49143
_diffrn_reflns_theta_full 27.47
_diffrn_reflns_theta_max 27.47
_diffrn_reflns_theta_min 1.89
_exptl_absorpt_coefficient_mu 15.338
_exptl_absorpt_correction_T_max 0.72
_exptl_absorpt_correction_T_min 0.20
_exptl_absorpt_correction_type analytical
_exptl_crystal_colour colourless
_exptl_crystal_density_diffrn 2.701
_exptl_crystal_description needle
_exptl_crystal_F_000 1368
_exptl_crystal_size_max 0.11
_exptl_crystal_size_mid 0.05
_exptl_crystal_size_min 0.02
_refine_diff_density_max 1.857
_refine_diff_density_min -2.192
_refine_diff_density_rms 0.191
_refine_ls_abs_structure_details 'Flack H D (1983), Acta Cryst. A39, 876-881'
_refine_ls_abs_structure_Flack 0.00(2)
_refine_ls_extinction_method none
_refine_ls_goodness_of_fit_ref 1.051
_refine_ls_hydrogen_treatment constraint
_refine_ls_matrix_type full
_refine_ls_number_parameters 266
_refine_ls_number_reflns 4178
_refine_ls_number_restraints 142
_refine_ls_restrained_S_all 1.043
_refine_ls_R_factor_all 0.0354
_refine_ls_R_factor_gt 0.0340
_refine_ls_shift/su_max 0.050
_refine_ls_shift/su_mean 0.007
_refine_ls_structure_factor_coef Fsqd
_refine_ls_weighting_details 'calc w=1/[\s^2^(Fo^2^)+(0.0533P)^2^+13.1185P] where P=(Fo^2^+2Fc^2^)/3'
_refine_ls_weighting_scheme calc
_refine_ls_wR_factor_gt 0.0921
_refine_ls_wR_factor_ref 0.0932
_reflns_number_gt 4046
_reflns_number_total 4178
_reflns_threshold_expression I>2\s(I)
_cod_data_source_file ja0168559.cif
_cod_data_source_block s2037c
_cod_database_code 4114757

loop_
_symmetry_equiv_pos_as_xyz
'x, y, z'
'-x, -y, z+1/2'
'-x+1/2, y, z+1/2'
'x+1/2, -y, z'

loop_
_atom_site_label
_atom_site_type_symbol
_atom_site_fract_x
_atom_site_fract_y
_atom_site_fract_z
_atom_site_U_iso_or_equiv
_atom_site_adp_type
_atom_site_occupancy
_atom_site_symmetry_multiplicity
_atom_site_calc_flag
_atom_site_refinement_flags
_atom_site_disorder_assembly
_atom_site_disorder_group
Pt1 Pt 0.24361(2) 0.158007(15) 0.01253(10) 0.02749(9) Uani 1 1 d . . .
Pt2 Pt 0.48091(3) 0.237924(18) 0.07172(10) 0.04037(12) Uani 1 1 d . . .
O1 O 0.4029(5) 0.1579(3) -0.0220(10) 0.0341(17) Uani 1 1 d . . .
H1 H 0.4391 0.1223 -0.0788 0.041 Uiso 1 1 calc R . .
N1 N 0.2504(5) 0.2520(4) 0.0820(13) 0.0297(16) Uani 1 1 d . . .
N2 N 0.3431(6) 0.2826(4) 0.1079(12) 0.0330(17) Uani 1 1 d . . .
N3 N 0.3298(8) 0.3432(4) 0.1650(12) 0.038(2) Uani 1 1 d . . .
C4 C 0.2240(9) 0.3518(5) 0.1752(14) 0.0321(19) Uani 1 1 d . . .
C5 C 0.1749(8) 0.2943(4) 0.1202(12) 0.0322(19) Uani 1 1 d . . .
H5 H 0.1008 0.2869 0.1117 0.039 Uiso 1 1 calc R . .
N6 N 0.0854(7) 0.1571(4) 0.0494(14) 0.041(2) Uani 1 1 d . . .
H6A H 0.0703 0.1574 0.1758 0.061 Uiso 1 1 calc R . .
H6B H 0.0578 0.1205 -0.0043 0.061 Uiso 1 1 calc R . .
H6C H 0.0565 0.1928 -0.0067 0.061 Uiso 1 1 calc R . .
N7 N 0.2431(7) 0.0617(4) -0.0593(15) 0.0391(19) Uani 1 1 d . . .
H7A H 0.3101 0.0489 -0.0889 0.059 Uiso 1 1 calc R . .
H7B H 0.2001 0.0555 -0.1614 0.059 Uiso 1 1 calc R . .
H7C H 0.2189 0.0378 0.0405 0.059 Uiso 1 1 calc R . .
N8 N 0.6209(8) 0.1899(6) 0.042(3) 0.082(5) Uani 1 1 d . . .
H8A H 0.6431 0.1755 0.1577 0.123 Uiso 1 1 calc R . .
H8B H 0.6703 0.2173 -0.0073 0.123 Uiso 1 1 calc R . .
H8C H 0.6120 0.1554 -0.0373 0.123 Uiso 1 1 calc R . .
N9 N 0.5569(10) 0.3191(6) 0.161(2) 0.074(4) Uani 1 1 d . . .
H9A H 0.5162 0.3546 0.1360 0.111 Uiso 1 1 calc R . .
H9B H 0.6198 0.3228 0.0986 0.111 Uiso 1 1 calc R . .
H9C H 0.5690 0.3163 0.2881 0.111 Uiso 1 1 calc R . .
C11 C 0.1737(10) 0.4142(5) 0.2347(12) 0.042(2) Uani 1 1 d . . .
C12 C 0.2321(14) 0.4719(6) 0.2363(17) 0.057(4) Uani 1 1 d . . .
H12 H 0.3035 0.4715 0.1940 0.068 Uiso 1 1 calc R . .
C13 C 0.1884(19) 0.5291(8) 0.298(2) 0.074(5) Uani 1 1 d . . .
H13 H 0.2288 0.5680 0.2958 0.089 Uiso 1 1 calc R . .
C14 C 0.085(2) 0.5299(10) 0.363(2) 0.096(8) Uani 1 1 d . . .
H14 H 0.0562 0.5690 0.4124 0.115 Uiso 1 1 calc R . .
C15 C 0.0217(16) 0.4736(12) 0.356(2) 0.081(7) Uani 1 1 d . . .
H15 H -0.0505 0.4747 0.3941 0.097 Uiso 1 1 calc R . .
C16 C 0.0683(12) 0.4157(8) 0.2917(16) 0.056(4) Uani 1 1 d . . .
H16 H 0.0273 0.3770 0.2870 0.067 Uiso 1 1 calc R . .
O17 O 0.6234(10) 0.0493(7) 0.148(3) 0.157(8) Uani 1 1 d DU . .
O18 O 0.5386(10) -0.0318(5) 0.258(2) 0.103(5) Uani 1 1 d DU . .
O19 O 0.4601(8) 0.0601(4) 0.2235(14) 0.067(3) Uani 1 1 d DU . .
N20 N 0.5397(7) 0.0256(4) 0.2103(12) 0.093(6) Uani 1 1 d DU . .
O21 O 0.7831(14) 0.2875(11) 0.264(3) 0.091(6) Uani 0.65 1 d PDU A 1
O22 O 0.872(2) 0.2269(10) 0.075(4) 0.118(9) Uani 0.65 1 d PDU A 1
O23 O 0.884(3) 0.3303(11) 0.054(4) 0.207(18) Uani 0.65 1 d PDU A 1
O21B O 0.806(4) 0.3318(15) 0.195(8) 0.25(4) Uani 0.35 1 d PDU A 2
O22B O 0.806(3) 0.2283(13) 0.168(7) 0.15(2) Uani 0.35 1 d PDU A 2
O23B O 0.9259(16) 0.285(2) 0.030(4) 0.105(14) Uani 0.35 1 d PDU A 2
N24 N 0.8462(9) 0.2816(7) 0.1308(19) 0.112(7) Uani 1 1 d DU . .

loop_
_atom_site_aniso_label
_atom_site_aniso_U_11
_atom_site_aniso_U_22
_atom_site_aniso_U_33
_atom_site_aniso_U_23
_atom_site_aniso_U_13
_atom_site_aniso_U_12
Pt1 0.03035(16) 0.03130(16) 0.02081(14) 0.00253(14) -0.00160(14) -0.00162(12)
Pt2 0.03144(18) 0.0417(2) 0.0480(2) 0.01482(19) -0.00816(18) -0.00437(13)
O1 0.033(3) 0.039(3) 0.031(5) 0.002(3) 0.003(3) 0.005(3)
N1 0.035(4) 0.033(4) 0.021(3) 0.005(3) 0.000(4) -0.002(2)
N2 0.034(4) 0.030(3) 0.034(5) 0.003(3) -0.002(3) 0.001(3)
N3 0.060(6) 0.028(4) 0.026(4) 0.005(3) -0.006(4) -0.004(4)
C4 0.042(5) 0.031(4) 0.023(5) 0.000(3) -0.002(4) -0.001(4)
C5 0.043(5) 0.034(4) 0.019(4) 0.007(3) -0.003(3) 0.000(4)
N6 0.036(4) 0.045(4) 0.040(7) 0.005(4) 0.000(4) -0.005(3)
N7 0.049(5) 0.034(4) 0.034(4) 0.000(4) -0.003(4) 0.000(4)
N8 0.045(5) 0.079(8) 0.121(13) 0.048(9) 0.009(8) 0.008(5)
N9 0.061(7) 0.060(7) 0.101(10) 0.016(7) -0.028(7) -0.027(6)
C11 0.063(7) 0.042(5) 0.021(5) 0.008(4) -0.002(4) 0.017(5)
C12 0.096(11) 0.047(6) 0.026(7) -0.007(5) -0.014(6) 0.018(6)
C13 0.120(16) 0.047(7) 0.056(9) -0.016(6) -0.015(9) 0.017(9)
C14 0.18(2) 0.066(11) 0.039(7) -0.005(7) -0.020(12) 0.056(14)
C15 0.094(13) 0.114(17) 0.035(6) 0.017(8) 0.017(7) 0.051(12)
C16 0.069(9) 0.069(8) 0.030(5) 0.017(5) 0.013(5) 0.026(7)
O17 0.105(12) 0.164(15) 0.20(2) 0.027(14) 0.088(13) 0.002(10)
O18 0.108(10) 0.057(7) 0.144(12) -0.001(9) -0.059(10) 0.029(7)
O19 0.089(7) 0.053(5) 0.060(6) 0.017(4) 0.030(5) 0.036(5)
N20 0.132(13) 0.089(10) 0.057(7) 0.023(7) 0.027(8) 0.076(10)
O21 0.053(9) 0.137(17) 0.081(11) 0.044(14) 0.028(10) 0.030(11)
O22 0.109(18) 0.132(19) 0.114(19) 0.009(19) -0.016(19) 0.046(15)
O23 0.31(4) 0.19(3) 0.12(2) 0.05(2) 0.07(3) -0.05(3)
O21B 0.23(6) 0.20(5) 0.33(6) 0.04(4) 0.07(5) 0.08(4)
O22B 0.15(4) 0.15(4) 0.15(4) 0.03(3) -0.10(3) 0.01(3)
O23B 0.031(12) 0.15(3) 0.13(3) 0.03(3) -0.036(19) -0.003(16)
N24 0.090(12) 0.129(14) 0.116(16) 0.045(13) -0.021(11) -0.051(11)

loop_
_atom_type_symbol
_atom_type_description
_atom_type_scat_dispersion_real
_atom_type_scat_dispersion_imag
_atom_type_scat_source
C C 0.0033 0.0016 'International Tables Vol C Tables 4.2.6.8 and 6.1.1.4'
H H 0.0000 0.0000 'International Tables Vol C Tables 4.2.6.8 and 6.1.1.4'
N N 0.0061 0.0033 'International Tables Vol C Tables 4.2.6.8 and 6.1.1.4'
O O 0.0106 0.0060 'International Tables Vol C Tables 4.2.6.8 and 6.1.1.4'
Pt Pt -1.7033 8.3905 'International Tables Vol C Tables 4.2.6.8 and 6.1.1.4'

loop_
_geom_angle_atom_site_label_1
_geom_angle_atom_site_label_2
_geom_angle_atom_site_label_3
_geom_angle
N1 Pt1 N6 91.2(3)
N1 Pt1 O1 89.3(3)
N6 Pt1 O1 179.2(3)
N1 Pt1 N7 177.7(3)
N6 Pt1 N7 91.1(4)
O1 Pt1 N7 88.4(3)
N2 Pt2 N9 89.7(5)
N2 Pt2 O1 89.5(3)
N9 Pt2 O1 178.7(4)
N2 Pt2 N8 178.0(5)
N9 Pt2 N8 91.1(6)
O1 Pt2 N8 89.7(5)
Pt1 O1 Pt2 116.2(3)
Pt1 O1 H1 121.9
Pt2 O1 H1 121.9
C5 N1 N2 107.1(8)
C5 N1 Pt1 131.1(6)
N2 N1 Pt1 121.7(6)
N3 N2 N1 111.9(8)
N3 N2 Pt2 126.0(7)
N1 N2 Pt2 122.1(6)
N2 N3 C4 105.4(8)
N3 C4 C5 108.4(9)
N3 C4 C11 123.2(9)
C5 C4 C11 128.3(10)
N1 C5 C4 107.2(9)
N1 C5 H5 126.4
C4 C5 H5 126.4
Pt1 N6 H6A 109.5
Pt1 N6 H6B 109.5
H6A N6 H6B 109.5
Pt1 N6 H6C 109.5
H6A N6 H6C 109.5
H6B N6 H6C 109.5
Pt1 N7 H7A 109.5
Pt1 N7 H7B 109.5
H7A N7 H7B 109.5
Pt1 N7 H7C 109.5
H7A N7 H7C 109.5
H7B N7 H7C 109.5
Pt2 N8 H8A 109.5
Pt2 N8 H8B 109.5
H8A N8 H8B 109.5
Pt2 N8 H8C 109.5
H8A N8 H8C 109.5
H8B N8 H8C 109.5
Pt2 N9 H9A 109.5
Pt2 N9 H9B 109.5
H9A N9 H9B 109.5
Pt2 N9 H9C 109.5
H9A N9 H9C 109.5
H9B N9 H9C 109.5
C16 C11 C12 118.9(12)
C16 C11 C4 120.5(12)
C12 C11 C4 120.6(11)
C13 C12 C11 121.3(16)
C13 C12 H12 119.4
C11 C12 H12 119.4
C12 C13 C14 119.7(19)
C12 C13 H13 120.2
C14 C13 H13 120.2
C13 C14 C15 121.1(16)
C13 C14 H14 119.5
C15 C14 H14 119.5
C14 C15 C16 118.0(18)
C14 C15 H15 121.0
C16 C15 H15 121.0
C11 C16 C15 121.0(17)
C11 C16 H16 119.5
C15 C16 H16 119.5
O18 N20 O19 121.5(7)
O18 N20 O17 118.9(7)
O19 N20 O17 119.6(7)
O22 N24 O22B 50.6(18)
O22 N24 O23 119.9(7)
O22B N24 O23 166(3)
O22 N24 O23B 69.6(17)
O22B N24 O23B 120.1(7)
O23 N24 O23B 52.5(17)
O22 N24 O21 120.1(7)
O22B N24 O21 70(2)
O23 N24 O21 120.0(7)
O23B N24 O21 163(2)
O22 N24 O21B 170.2(18)
O22B N24 O21B 119.9(7)
O23 N24 O21B 68.8(19)
O23B N24 O21B 120.0(7)
O21 N24 O21B 51(2)

loop_
_geom_bond_atom_site_label_1
_geom_bond_atom_site_label_2
_geom_bond_distance
Pt1 N1 1.995(8)
Pt1 N6 2.016(8)
Pt1 O1 2.027(7)
Pt1 N7 2.044(9)
Pt2 N2 1.984(8)
Pt2 N9 2.025(11)
Pt2 O1 2.028(7)
Pt2 N8 2.036(11)
O1 H1 0.9500
N1 C5 1.319(12)
N1 N2 1.342(11)
N2 N3 1.321(11)
N3 C4 1.350(14)
C4 C5 1.389(13)
C4 C11 1.492(14)
C5 H5 0.9500
N6 H6A 0.9100
N6 H6B 0.9100
N6 H6C 0.9100
N7 H7A 0.9100
N7 H7B 0.9100
N7 H7C 0.9100
N8 H8A 0.9100
N8 H8B 0.9100
N8 H8C 0.9100
N9 H9A 0.9100
N9 H9B 0.9100
N9 H9C 0.9100
C11 C16 1.391(19)
C11 C12 1.398(19)
C12 C13 1.37(2)
C12 H12 0.9500
C13 C14 1.38(3)
C13 H13 0.9500
C14 C15 1.41(3)
C14 H14 0.9500
C15 C16 1.40(2)
C15 H15 0.9500
C16 H16 0.9500
O17 N20 1.244(8)
O18 N20 1.227(8)
O19 N20 1.234(8)
O21 N24 1.235(8)
O22 N24 1.234(8)
O23 N24 1.234(8)
O21B N24 1.236(9)
O22B N24 1.234(8)
O23B N24 1.234(8)

loop_
_geom_torsion_atom_site_label_1
_geom_torsion_atom_site_label_2
_geom_torsion_atom_site_label_3
_geom_torsion_atom_site_label_4
_geom_torsion
N1 Pt1 O1 Pt2 10.7(4)
N7 Pt1 O1 Pt2 -169.1(4)
N2 Pt2 O1 Pt1 -10.1(4)
N8 Pt2 O1 Pt1 168.0(6)
N6 Pt1 N1 C5 -4.6(9)
O1 Pt1 N1 C5 176.1(9)
N6 Pt1 N1 N2 171.6(8)
O1 Pt1 N1 N2 -7.8(7)
C5 N1 N2 N3 1.1(11)
Pt1 N1 N2 N3 -175.9(6)
C5 N1 N2 Pt2 178.9(6)
Pt1 N1 N2 Pt2 1.9(10)
N9 Pt2 N2 N3 1.6(8)
O1 Pt2 N2 N3 -177.3(8)
N9 Pt2 N2 N1 -175.9(8)
O1 Pt2 N2 N1 5.1(7)
N1 N2 N3 C4 -0.2(10)
Pt2 N2 N3 C4 -177.9(6)
N2 N3 C4 C5 -0.7(10)
N2 N3 C4 C11 180.0(8)
N2 N1 C5 C4 -1.4(11)
Pt1 N1 C5 C4 175.1(7)
N3 C4 C5 N1 1.3(11)
C11 C4 C5 N1 -179.4(9)
N3 C4 C11 C16 -162.7(10)
C5 C4 C11 C16 18.1(15)
N3 C4 C11 C12 16.6(14)
C5 C4 C11 C12 -162.6(10)
C16 C11 C12 C13 1.9(17)
C4 C11 C12 C13 -177.4(12)
C11 C12 C13 C14 1(2)
C12 C13 C14 C15 -4(3)
C13 C14 C15 C16 4(3)
C12 C11 C16 C15 -2.1(17)
C4 C11 C16 C15 177.1(11)
C14 C15 C16 C11 0(2)
